data_9000819
loop_
_publ_author_name
'Hazen, R. M.'
'Finger, L. W.'
'Velde, D.'

_publ_section_title
;
 Crystal structure of a silica- and alkali-rich trioctahedral mica
;
_journal_name_full 'American Mineralogist'
_journal_page_first 586
_journal_page_last 591
_journal_volume 66
_journal_year 1981
_chemical_formula_sum 'F2 Fe0.688 K Li0.225 Mg2.664 Na0.111 O10 Si3.312'
_chemical_name_mineral Mica
_space_group_IT_number 12
_symmetry_space_group_name_Hall '-C 2y'
_symmetry_space_group_name_H-M 'C 1 2/m 1'
_cell_angle_alpha 90
_cell_angle_beta 100
_cell_angle_gamma 90
_cell_length_a 5.329
_cell_length_b 9.230
_cell_length_c 10.219
_cell_formula_units_Z 2
_cell_volume 495.002
_database_code_amcsd 0000836
_exptl_crystal_density_diffrn 2.935
_cod_original_formula_sum '(Si3.312 Fe.688) (Mg2.664 Li.225 Na.111) K O10 F2'
_cod_database_code 9000819

loop_
_space_group_symop_operation_xyz
x,y,z
1/2+x,1/2+y,z
x,-y,z
1/2+x,1/2-y,z
-x,y,-z
1/2-x,1/2+y,-z
-x,-y,-z
1/2-x,1/2-y,-z

loop_
_atom_site_aniso_label
_atom_site_aniso_U_11
_atom_site_aniso_U_22
_atom_site_aniso_U_33
_atom_site_aniso_U_12
_atom_site_aniso_U_13
_atom_site_aniso_U_23
Si 0.01144 0.00950 0.01180 0.00000 0.00187 0.00000
Fe 0.01144 0.00950 0.01180 0.00000 0.00187 -0.00047
Mg1 0.00879 0.00518 0.01334 0.00000 0.00214 0.00000
Li1 0.00879 0.00518 0.01334 0.00000 0.00214 0.00000
Na1 0.00879 0.00518 0.01334 0.00000 0.00214 0.00000
Mg2 0.00851 0.00820 0.01283 0.00000 0.00187 0.00000
Li2 0.00851 0.00820 0.01283 0.00000 0.00187 0.00000
Na2 0.00851 0.00820 0.01283 0.00000 0.00187 0.00000
K 0.03167 0.02935 0.02925 0.00000 0.00428 0.00000
O1 0.03293 0.04186 0.02155 -0.00883 0.00321 -0.00141
O2 0.04842 0.02849 0.02104 0.00000 0.00294 0.00000
O3 0.01339 0.01122 0.01385 -0.00025 0.00161 0.00000
F 0.01577 0.01511 0.01385 0.00000 0.00187 0.00000

loop_
_atom_site_label
_atom_site_fract_x
_atom_site_fract_y
_atom_site_fract_z
_atom_site_occupancy
Si 0.57490 0.16670 0.22550 0.82800
Fe 0.57490 0.16670 0.22550 0.17200
Mg1 0.00000 0.50000 0.50000 0.88800
Li1 0.00000 0.50000 0.50000 0.07500
Na1 0.00000 0.50000 0.50000 0.03700
Mg2 0.00000 0.83370 0.50000 0.88800
Li2 0.00000 0.83370 0.50000 0.07500
Na2 0.00000 0.83370 0.50000 0.03700
K 0.00000 0.00000 0.00000 1.00000
O1 0.81980 0.23550 0.16720 1.00000
O2 0.52640 0.00000 0.16690 1.00000
O3 0.62980 0.16700 0.39010 1.00000
F 0.13360 0.00000 0.39920 1.00000

loop_
_cod_related_entry_id
_cod_related_entry_database
_cod_related_entry_code
1 AMCSD 0000836
